data_1570695
loop_
_publ_author_name
'Chen, Zunsheng'
'Nie, Biao'
'Li, Xiaoning'
'Liu, Teng'
'Li, Chunsheng'
'Huang, Jiuzhong'

_publ_section_title
;
 Ligand-controlled regiodivergent Ni-catalyzed
 <i>trans</i>-hydroboration/carboboration of internal alkynes with
 B<sub>2</sub>pin<sub>2</sub>.
;
_journal_issue 6
_journal_name_full 'Chemical science'
_journal_page_first 2236
_journal_page_last 2242
_journal_paper_doi 10.1039/d3sc04184k
_journal_volume 15
_journal_year 2024
_chemical_formula_moiety 'C20 H28 B N O2'
_chemical_formula_sum 'C20 H28 B N O2'
_chemical_formula_weight 325.24
_space_group_crystal_system monoclinic
_space_group_IT_number 14
_space_group_name_Hall '-P 2ybc'
_space_group_name_H-M_alt 'P 1 21/c 1'
_atom_sites_solution_hydrogens mixed
_atom_sites_solution_primary dual
_audit_block_doi 10.5517/ccdc.csd.cc2g18rk
_audit_creation_date 2022-10-06
_audit_creation_method
;
Olex2 1.5-beta
(compiled 2021.12.09 svn.r5202d8cf for OlexSys, GUI svn.r6439)
;
_audit_update_record
;
2023-05-25 deposited with the CCDC.	2024-01-04 downloaded from the CCDC.
;
_cell_angle_alpha 90
_cell_angle_beta 100.376(3)
_cell_angle_gamma 90
_cell_formula_units_Z 4
_cell_length_a 14.9832(5)
_cell_length_b 9.6904(4)
_cell_length_c 13.4858(4)
_cell_measurement_reflns_used 5145
_cell_measurement_temperature 166(20)
_cell_measurement_theta_max 71.2190
_cell_measurement_theta_min 5.4340
_cell_volume 1926.03(12)
_computing_cell_refinement 'CrysAlisPro 1.171.39.33c (Rigaku OD, 2017)'
_computing_data_collection 'CrysAlisPro 1.171.39.33c (Rigaku OD, 2017)'
_computing_data_reduction 'CrysAlisPro 1.171.39.33c (Rigaku OD, 2017)'
_computing_molecular_graphics 'Olex2 1.5-beta (Dolomanov et al., 2009)'
_computing_publication_material 'Olex2 1.5-beta (Dolomanov et al., 2009)'
_computing_structure_refinement 'SHELXL 2017/1 (Sheldrick, 2015)'
_computing_structure_solution 'SHELXT 2014/5 (Sheldrick, 2014)'
_diffrn_ambient_environment N~2~
_diffrn_ambient_temperature 166(20)
_diffrn_detector 'CCD plate'
_diffrn_measured_fraction_theta_full 0.991
_diffrn_measured_fraction_theta_max 0.975
_diffrn_measurement_details
;
List of Runs (angles in degrees, time in seconds):

  # Type    Start    End  Width  t~exp~   \w     \q     \k     \f   Frames
#--------------------------------------------------------------------------
  1  \w     80.00 115.00   0.50    0.50    --   42.30  77.00  60.00   70
  2  \w    104.00 129.00   0.50    0.50    --   42.30  77.00 -60.00   50
  3  \w    -13.00  13.00   0.50    0.50    --   42.30 -82.00 -90.00   52
  4  \w     34.00  84.00   0.50    0.50    --   42.30  57.00-180.00  100
  5  \w     88.00 120.00   0.50    0.50    --   42.30  77.00 -30.00   64
  6  \w     92.00 132.00   0.50    0.50    --   42.30  77.00-180.00   80
  7  \w     83.00 119.00   0.50    0.50    --   42.30  77.00 120.00   72
  8  \w     44.00  86.00   0.50    0.50    --   42.30 -82.00 -90.00   84
  9  \w     81.00 127.00   0.50    0.50    --   42.30  77.00  30.00   92
 10  \w     88.00 191.00   0.50    1.00    --  101.60  82.00-120.00  206
 11  \w     46.00 131.00   0.50    1.00    --  101.60 -50.00 120.00  170
 12  \w     87.00 144.00   0.50    1.00    --  101.60  82.00   0.00  114
 13  \w     82.00 154.00   0.50    1.00    --  101.60  64.00 -30.00  144
 14  \w    134.00 169.00   0.50    1.00    --  101.60  82.00 -30.00   70
 15  \w     70.00 146.00   0.50    1.00    --  101.60  50.00 -30.00  152
 16  \w     70.00 189.00   0.50    1.00    --  101.60  50.00 -60.00  238
 17  \w     64.00 145.00   0.50    1.00    --  101.60 -82.00-120.00  162
 18  \w      3.00  29.00   0.50    0.50    --   42.10 -77.00  60.00   52
 19  \w    105.00 132.00   0.50    0.50    --   42.10  77.00   0.00   54
 20  \w     74.00 124.00   0.50    1.00    --  101.60  50.00-180.00  100
 21  \w    166.00 191.00   0.50    1.00    --  101.60  82.00 120.00   50
 22  \w    143.00 184.00   0.50    1.00    --  101.60  82.00   0.00   82
;
_diffrn_measurement_device 'four-circle diffractometer'
_diffrn_measurement_device_type 'XtaLAB AFC12 (RINC): Kappa single'
_diffrn_measurement_method '\w scans'
_diffrn_orient_matrix_type 'CrysAlisPro convention (1999,Acta A55,543-557)'
_diffrn_orient_matrix_UB_11 0.0249845000
_diffrn_orient_matrix_UB_12 0.1210167000
_diffrn_orient_matrix_UB_13 0.0738408000
_diffrn_orient_matrix_UB_21 0.0883873000
_diffrn_orient_matrix_UB_22 0.0222855000
_diffrn_orient_matrix_UB_23 -0.0409945000
_diffrn_orient_matrix_UB_31 -0.0498668000
_diffrn_orient_matrix_UB_32 0.1005774000
_diffrn_orient_matrix_UB_33 -0.0798346000
_diffrn_radiation_monochromator mirror
_diffrn_radiation_probe x-ray
_diffrn_radiation_type 'Cu K\a'
_diffrn_radiation_wavelength 1.54184
_diffrn_reflns_av_R_equivalents 0.0404
_diffrn_reflns_av_unetI/netI 0.0455
_diffrn_reflns_Laue_measured_fraction_full 0.991
_diffrn_reflns_Laue_measured_fraction_max 0.975
_diffrn_reflns_limit_h_max 18
_diffrn_reflns_limit_h_min -17
_diffrn_reflns_limit_k_max 11
_diffrn_reflns_limit_k_min -11
_diffrn_reflns_limit_l_max 16
_diffrn_reflns_limit_l_min -16
_diffrn_reflns_number 10323
_diffrn_reflns_point_group_measured_fraction_full 0.991
_diffrn_reflns_point_group_measured_fraction_max 0.975
_diffrn_reflns_theta_full 67.684
_diffrn_reflns_theta_max 71.355
_diffrn_reflns_theta_min 2.998
_diffrn_source 'Rotating-anode X-ray tube'
_diffrn_source_type 'Rigaku (Cu) X-ray Source'
_exptl_absorpt_coefficient_mu 0.548
_exptl_absorpt_correction_T_max 1.00000
_exptl_absorpt_correction_T_min 0.58312
_exptl_absorpt_correction_type multi-scan
_exptl_absorpt_process_details
;
CrysAlisPro 1.171.39.33c (Rigaku Oxford Diffraction, 2017)
Empirical absorption correction using spherical harmonics,
 implemented in SCALE3 ABSPACK scaling algorithm.
;
_exptl_crystal_colour 'clear pale colourless'
_exptl_crystal_density_diffrn 1.122
_exptl_crystal_description block
_exptl_crystal_F_000 704
_exptl_crystal_size_max 0.14
_exptl_crystal_size_mid 0.12
_exptl_crystal_size_min 0.1
_refine_diff_density_max 0.498
_refine_diff_density_min -0.222
_refine_diff_density_rms 0.050
_refine_ls_extinction_method none
_refine_ls_goodness_of_fit_ref 1.086
_refine_ls_hydrogen_treatment mixed
_refine_ls_matrix_type full
_refine_ls_number_parameters 226
_refine_ls_number_reflns 3658
_refine_ls_number_restraints 0
_refine_ls_restrained_S_all 1.086
_refine_ls_R_factor_all 0.0795
_refine_ls_R_factor_gt 0.0634
_refine_ls_shift/su_max 0.000
_refine_ls_shift/su_mean 0.000
_refine_ls_structure_factor_coef Fsqd
_refine_ls_weighting_details 'w=1/[\s^2^(Fo^2^)+(0.0802P)^2^+1.2441P] where P=(Fo^2^+2Fc^2^)/3'
_refine_ls_weighting_scheme calc
_refine_ls_wR_factor_gt 0.1697
_refine_ls_wR_factor_ref 0.1779
_reflns_Friedel_coverage 0.000
_reflns_number_gt 3160
_reflns_number_total 3658
_reflns_threshold_expression 'I > 2\s(I)'
_cod_data_source_file d3sc04184k2.cif
_cod_data_source_block 2822
_cod_depositor_comments 'Adding full bibliography for 1570693--1570697.cif.'
_cod_database_code 1570695
_shelx_shelxl_version_number 2017/1
_shelx_space_group_comment
;
The symmetry employed for this shelxl refinement is uniquely defined
by the following loop, which should always be used as a source of
symmetry information in preference to the above space-group names.
They are only intended as comments.
;
_shelx_estimated_absorpt_t_max 0.947
_shelx_estimated_absorpt_t_min 0.927
_olex2_refinement_description
;
1. Fixed Uiso
 At 1.2 times of:
  All C(H) groups, All C(H,H) groups
 At 1.5 times of:
  All C(H,H,H) groups
2.a Secondary CH2 refined with riding coordinates:
 C7(H7A,H7B), C18(H18A,H18B), C19(H19A,H19B), C20(H20A,H20B)
2.b Aromatic/amide H refined with riding coordinates:
 C2(H2), C3(H3), C4(H4), C5(H5)
2.c Idealised Me refined as rotating group:
 C13(H13A,H13B,H13C), C14(H14A,H14B,H14C), C16(H16A,H16B,H16C), C17(H17A,H17B,
 H17C), C21(H21A,H21B,H21C)
;
_olex2_submission_special_instructions 'No special instructions were received'
_oxdiff_exptl_absorpt_empirical_details
;
Empirical correction (ABSPACK) includes:
- Absorption correction using spherical harmonics
- Frame scaling
;
_oxdiff_exptl_absorpt_empirical_full_max 1.503
_oxdiff_exptl_absorpt_empirical_full_min 0.281

loop_
_space_group_symop_operation_xyz
'x, y, z'
'-x, y+1/2, -z+1/2'
'-x, -y, -z'
'x, -y-1/2, z-1/2'

loop_
_atom_site_label
_atom_site_type_symbol
_atom_site_fract_x
_atom_site_fract_y
_atom_site_fract_z
_atom_site_U_iso_or_equiv
_atom_site_adp_type
_atom_site_occupancy
_atom_site_site_symmetry_order
_atom_site_calc_flag
_atom_site_refinement_flags_posn
_atom_site_refinement_flags_adp
_atom_site_refinement_flags_occupancy
_atom_site_disorder_assembly
_atom_site_disorder_group
O1 O 0.74787(10) 0.56541(14) 0.65893(10) 0.0349(4) Uani 1 1 d . . . . .
O2 O 0.82173(10) 0.43551(15) 0.78886(11) 0.0409(4) Uani 1 1 d . . . . .
N1 N 0.37793(16) 0.0601(2) 0.49377(16) 0.0551(6) Uani 1 1 d . . . . .
C1 C 0.55820(13) 0.35421(19) 0.64361(14) 0.0293(4) Uani 1 1 d . . . . .
C2 C 0.56470(13) 0.4232(2) 0.73632(14) 0.0335(4) Uani 1 1 d . . . . .
H2 H 0.618207 0.413370 0.785673 0.040 Uiso 1 1 calc R U . . .
C3 C 0.49463(15) 0.5050(2) 0.75714(15) 0.0378(5) Uani 1 1 d . . . . .
H3 H 0.500567 0.550849 0.820271 0.045 Uiso 1 1 calc R U . . .
C4 C 0.41604(14) 0.5205(2) 0.68649(16) 0.0390(5) Uani 1 1 d . . . . .
H4 H 0.368546 0.578455 0.700134 0.047 Uiso 1 1 calc R U . . .
C5 C 0.40727(13) 0.4506(2) 0.59556(15) 0.0358(5) Uani 1 1 d . . . . .
H5 H 0.352904 0.459536 0.547385 0.043 Uiso 1 1 calc R U . . .
C6 C 0.47711(13) 0.3675(2) 0.57392(14) 0.0303(4) Uani 1 1 d . . . . .
C7 C 0.46138(14) 0.2908(2) 0.47338(14) 0.0353(5) Uani 1 1 d . . . . .
H7A H 0.424258 0.348587 0.420988 0.042 Uiso 1 1 calc R U . . .
H7B H 0.520345 0.272915 0.452451 0.042 Uiso 1 1 calc R U . . .
C8 C 0.41503(14) 0.1605(2) 0.48263(14) 0.0358(5) Uani 1 1 d . . . . .
C9 C 0.63422(14) 0.2697(2) 0.62087(14) 0.0325(4) Uani 1 1 d . . . . .
H9 H 0.6172(16) 0.181(3) 0.5847(19) 0.045(6) Uiso 1 1 d . . . . .
C10 C 0.72265(13) 0.3003(2) 0.64552(14) 0.0337(5) Uani 1 1 d . . . . .
C12 C 0.86226(14) 0.5730(2) 0.80473(15) 0.0368(5) Uani 1 1 d . . . . .
C13 C 0.87233(19) 0.6079(3) 0.91602(17) 0.0533(6) Uani 1 1 d . . . . .
H13A H 0.813244 0.599773 0.937015 0.080 Uiso 1 1 calc R U . . .
H13B H 0.894855 0.702553 0.927405 0.080 Uiso 1 1 calc R U . . .
H13C H 0.915395 0.543843 0.955439 0.080 Uiso 1 1 calc R U . . .
C14 C 0.95470(16) 0.5630(3) 0.7744(2) 0.0626(8) Uani 1 1 d . . . . .
H14A H 0.990644 0.491423 0.814731 0.094 Uiso 1 1 calc R U . . .
H14B H 0.985960 0.651885 0.786202 0.094 Uiso 1 1 calc R U . . .
H14C H 0.947252 0.539093 0.702801 0.094 Uiso 1 1 calc R U . . .
C15 C 0.79345(14) 0.6645(2) 0.73336(14) 0.0344(5) Uani 1 1 d . . . . .
C16 C 0.8363(2) 0.7754(3) 0.6775(2) 0.0589(7) Uani 1 1 d . . . . .
H16A H 0.875264 0.731992 0.635392 0.088 Uiso 1 1 calc R U . . .
H16B H 0.872714 0.837187 0.726318 0.088 Uiso 1 1 calc R U . . .
H16C H 0.788487 0.828468 0.634833 0.088 Uiso 1 1 calc R U . . .
C17 C 0.72077(16) 0.7278(3) 0.7840(2) 0.0510(6) Uani 1 1 d . . . . .
H17A H 0.674135 0.770498 0.732973 0.077 Uiso 1 1 calc R U . . .
H17B H 0.748065 0.798044 0.832398 0.077 Uiso 1 1 calc R U . . .
H17C H 0.693089 0.655654 0.819488 0.077 Uiso 1 1 calc R U . . .
C18 C 0.79284(15) 0.2005(2) 0.61834(18) 0.0429(5) Uani 1 1 d . . . . .
H18A H 0.760994 0.123507 0.578593 0.051 Uiso 1 1 calc R U . . .
H18B H 0.828055 0.161268 0.681164 0.051 Uiso 1 1 calc R U . . .
C19 C 0.85885(16) 0.2673(3) 0.55764(18) 0.0480(6) Uani 1 1 d . . . . .
H19A H 0.895183 0.337534 0.600508 0.058 Uiso 1 1 calc R U . . .
H19B H 0.901237 0.195576 0.541942 0.058 Uiso 1 1 calc R U . . .
C20 C 0.8150(2) 0.3346(4) 0.4610(2) 0.0647(8) Uani 1 1 d . . . . .
H20A H 0.771347 0.404972 0.475969 0.078 Uiso 1 1 calc R U . . .
H20B H 0.780435 0.264201 0.416670 0.078 Uiso 1 1 calc R U . . .
C21 C 0.8822(3) 0.4026(4) 0.4056(2) 0.0822(10) Uani 1 1 d . . . . .
H21A H 0.849811 0.444493 0.343288 0.123 Uiso 1 1 calc R U . . .
H21B H 0.924899 0.333217 0.389211 0.123 Uiso 1 1 calc R U . . .
H21C H 0.915658 0.474155 0.448385 0.123 Uiso 1 1 calc R U . . .
B1 B 0.76231(15) 0.4372(2) 0.69953(16) 0.0314(5) Uani 1 1 d . . . . .

loop_
_atom_site_aniso_label
_atom_site_aniso_U_11
_atom_site_aniso_U_22
_atom_site_aniso_U_33
_atom_site_aniso_U_23
_atom_site_aniso_U_13
_atom_site_aniso_U_12
O1 0.0450(8) 0.0251(8) 0.0309(7) -0.0030(5) -0.0027(6) -0.0035(6)
O2 0.0472(8) 0.0287(8) 0.0409(8) -0.0003(6) -0.0078(6) -0.0011(6)
N1 0.0775(15) 0.0381(12) 0.0483(11) -0.0091(9) 0.0078(10) -0.0177(11)
C1 0.0373(10) 0.0194(10) 0.0312(9) -0.0008(7) 0.0065(7) -0.0061(7)
C2 0.0373(10) 0.0325(12) 0.0299(9) -0.0031(8) 0.0036(8) -0.0070(8)
C3 0.0453(11) 0.0354(12) 0.0348(10) -0.0093(8) 0.0127(8) -0.0090(9)
C4 0.0404(11) 0.0349(13) 0.0443(11) -0.0047(9) 0.0146(9) -0.0024(9)
C5 0.0338(10) 0.0352(12) 0.0378(10) 0.0002(8) 0.0046(8) -0.0048(8)
C6 0.0377(10) 0.0244(10) 0.0292(9) -0.0005(7) 0.0073(7) -0.0085(8)
C7 0.0407(10) 0.0334(12) 0.0307(9) -0.0025(8) 0.0036(8) -0.0078(9)
C8 0.0433(11) 0.0322(12) 0.0298(9) -0.0060(8) 0.0011(8) -0.0024(9)
C9 0.0421(10) 0.0208(10) 0.0338(10) -0.0024(7) 0.0051(8) -0.0020(8)
C10 0.0396(10) 0.0260(11) 0.0344(10) -0.0005(8) 0.0039(8) 0.0020(8)
C12 0.0363(10) 0.0344(12) 0.0371(10) -0.0047(8) -0.0005(8) -0.0030(9)
C13 0.0688(16) 0.0492(15) 0.0359(11) -0.0037(10) -0.0066(11) -0.0019(12)
C14 0.0358(12) 0.071(2) 0.0791(19) -0.0269(15) 0.0053(12) -0.0030(12)
C15 0.0415(10) 0.0277(11) 0.0317(9) -0.0056(8) 0.0005(8) -0.0063(8)
C16 0.0838(18) 0.0388(15) 0.0515(14) 0.0029(11) 0.0048(13) -0.0226(13)
C17 0.0455(12) 0.0440(15) 0.0593(14) -0.0206(11) -0.0018(10) 0.0072(10)
C18 0.0426(11) 0.0322(12) 0.0519(13) -0.0060(9) 0.0033(9) 0.0055(9)
C19 0.0474(12) 0.0470(15) 0.0490(13) -0.0102(10) 0.0074(10) 0.0113(11)
C20 0.0711(17) 0.075(2) 0.0490(14) -0.0059(13) 0.0135(12) 0.0262(15)
C21 0.116(3) 0.081(2) 0.0563(17) 0.0044(16) 0.0337(18) 0.007(2)
B1 0.0318(10) 0.0299(13) 0.0324(11) -0.0015(9) 0.0059(8) 0.0008(9)

loop_
_atom_type_symbol
_atom_type_description
_atom_type_scat_dispersion_real
_atom_type_scat_dispersion_imag
_atom_type_scat_source
C C 0.0181 0.0091 'International Tables Vol C Tables 4.2.6.8 and 6.1.1.4'
H H 0.0000 0.0000 'International Tables Vol C Tables 4.2.6.8 and 6.1.1.4'
B B 0.0090 0.0039 'International Tables Vol C Tables 4.2.6.8 and 6.1.1.4'
N N 0.0311 0.0180 'International Tables Vol C Tables 4.2.6.8 and 6.1.1.4'
O O 0.0492 0.0322 'International Tables Vol C Tables 4.2.6.8 and 6.1.1.4'

loop_
_geom_angle_atom_site_label_1
_geom_angle_atom_site_label_2
_geom_angle_atom_site_label_3
_geom_angle
_geom_angle_site_symmetry_1
_geom_angle_site_symmetry_3
_geom_angle_publ_flag
B1 O1 C15 107.61(15) . . ?
B1 O2 C12 107.84(16) . . ?
C2 C1 C9 121.00(17) . . ?
C6 C1 C2 117.74(18) . . ?
C6 C1 C9 121.26(17) . . ?
C1 C2 H2 119.4 . . ?
C3 C2 C1 121.28(18) . . ?
C3 C2 H2 119.4 . . ?
C2 C3 H3 119.8 . . ?
C4 C3 C2 120.34(18) . . ?
C4 C3 H3 119.8 . . ?
C3 C4 H4 120.3 . . ?
C3 C4 C5 119.3(2) . . ?
C5 C4 H4 120.3 . . ?
C4 C5 H5 119.6 . . ?
C4 C5 C6 120.86(19) . . ?
C6 C5 H5 119.6 . . ?
C1 C6 C7 121.81(18) . . ?
C5 C6 C1 120.41(17) . . ?
C5 C6 C7 117.78(17) . . ?
C6 C7 H7A 109.6 . . ?
C6 C7 H7B 109.6 . . ?
H7A C7 H7B 108.1 . . ?
C8 C7 C6 110.21(16) . . ?
C8 C7 H7A 109.6 . . ?
C8 C7 H7B 109.6 . . ?
N1 C8 C7 177.1(2) . . ?
C1 C9 H9 116.1(14) . . ?
C10 C9 C1 126.17(18) . . ?
C10 C9 H9 117.8(14) . . ?
C9 C10 C18 119.68(18) . . ?
C9 C10 B1 125.05(18) . . ?
C18 C10 B1 115.25(17) . . ?
O2 C12 C13 108.17(18) . . ?
O2 C12 C14 106.12(19) . . ?
O2 C12 C15 102.56(15) . . ?
C13 C12 C15 114.90(19) . . ?
C14 C12 C13 110.3(2) . . ?
C14 C12 C15 113.9(2) . . ?
C12 C13 H13A 109.5 . . ?
C12 C13 H13B 109.5 . . ?
C12 C13 H13C 109.5 . . ?
H13A C13 H13B 109.5 . . ?
H13A C13 H13C 109.5 . . ?
H13B C13 H13C 109.5 . . ?
C12 C14 H14A 109.5 . . ?
C12 C14 H14B 109.5 . . ?
C12 C14 H14C 109.5 . . ?
H14A C14 H14B 109.5 . . ?
H14A C14 H14C 109.5 . . ?
H14B C14 H14C 109.5 . . ?
O1 C15 C12 102.99(16) . . ?
O1 C15 C16 108.07(17) . . ?
O1 C15 C17 106.83(16) . . ?
C16 C15 C12 114.72(19) . . ?
C17 C15 C12 113.69(18) . . ?
C17 C15 C16 109.9(2) . . ?
C15 C16 H16A 109.5 . . ?
C15 C16 H16B 109.5 . . ?
C15 C16 H16C 109.5 . . ?
H16A C16 H16B 109.5 . . ?
H16A C16 H16C 109.5 . . ?
H16B C16 H16C 109.5 . . ?
C15 C17 H17A 109.5 . . ?
C15 C17 H17B 109.5 . . ?
C15 C17 H17C 109.5 . . ?
H17A C17 H17B 109.5 . . ?
H17A C17 H17C 109.5 . . ?
H17B C17 H17C 109.5 . . ?
C10 C18 H18A 108.8 . . ?
C10 C18 H18B 108.8 . . ?
C10 C18 C19 113.58(18) . . ?
H18A C18 H18B 107.7 . . ?
C19 C18 H18A 108.8 . . ?
C19 C18 H18B 108.8 . . ?
C18 C19 H19A 108.5 . . ?
C18 C19 H19B 108.5 . . ?
H19A C19 H19B 107.5 . . ?
C20 C19 C18 115.0(2) . . ?
C20 C19 H19A 108.5 . . ?
C20 C19 H19B 108.5 . . ?
C19 C20 H20A 109.0 . . ?
C19 C20 H20B 109.0 . . ?
C19 C20 C21 113.1(3) . . ?
H20A C20 H20B 107.8 . . ?
C21 C20 H20A 109.0 . . ?
C21 C20 H20B 109.0 . . ?
C20 C21 H21A 109.5 . . ?
C20 C21 H21B 109.5 . . ?
C20 C21 H21C 109.5 . . ?
H21A C21 H21B 109.5 . . ?
H21A C21 H21C 109.5 . . ?
H21B C21 H21C 109.5 . . ?
O1 B1 O2 113.45(18) . . ?
O1 B1 C10 124.28(17) . . ?
O2 B1 C10 122.02(19) . . ?

loop_
_geom_bond_atom_site_label_1
_geom_bond_atom_site_label_2
_geom_bond_distance
_geom_bond_site_symmetry_2
_geom_bond_publ_flag
O1 C15 1.466(2) . ?
O1 B1 1.360(3) . ?
O2 C12 1.464(3) . ?
O2 B1 1.363(3) . ?
N1 C8 1.144(3) . ?
C1 C2 1.405(3) . ?
C1 C6 1.402(3) . ?
C1 C9 1.479(3) . ?
C2 H2 0.9500 . ?
C2 C3 1.385(3) . ?
C3 H3 0.9500 . ?
C3 C4 1.383(3) . ?
C4 H4 0.9500 . ?
C4 C5 1.386(3) . ?
C5 H5 0.9500 . ?
C5 C6 1.392(3) . ?
C6 C7 1.527(3) . ?
C7 H7A 0.9900 . ?
C7 H7B 0.9900 . ?
C7 C8 1.458(3) . ?
C9 H9 1.00(3) . ?
C9 C10 1.340(3) . ?
C10 C18 1.521(3) . ?
C10 B1 1.577(3) . ?
C12 C13 1.519(3) . ?
C12 C14 1.516(3) . ?
C12 C15 1.555(3) . ?
C13 H13A 0.9800 . ?
C13 H13B 0.9800 . ?
C13 H13C 0.9800 . ?
C14 H14A 0.9800 . ?
C14 H14B 0.9800 . ?
C14 H14C 0.9800 . ?
C15 C16 1.519(3) . ?
C15 C17 1.515(3) . ?
C16 H16A 0.9800 . ?
C16 H16B 0.9800 . ?
C16 H16C 0.9800 . ?
C17 H17A 0.9800 . ?
C17 H17B 0.9800 . ?
C17 H17C 0.9800 . ?
C18 H18A 0.9900 . ?
C18 H18B 0.9900 . ?
C18 C19 1.536(3) . ?
C19 H19A 0.9900 . ?
C19 H19B 0.9900 . ?
C19 C20 1.499(4) . ?
C20 H20A 0.9900 . ?
C20 H20B 0.9900 . ?
C20 C21 1.509(5) . ?
C21 H21A 0.9800 . ?
C21 H21B 0.9800 . ?
C21 H21C 0.9800 . ?

loop_
_geom_torsion_atom_site_label_1
_geom_torsion_atom_site_label_2
_geom_torsion_atom_site_label_3
_geom_torsion_atom_site_label_4
_geom_torsion
_geom_torsion_site_symmetry_1
_geom_torsion_site_symmetry_2
_geom_torsion_site_symmetry_3
_geom_torsion_site_symmetry_4
_geom_torsion_publ_flag
O2 C12 C15 O1 -23.05(19) . . . . ?
O2 C12 C15 C16 -140.23(19) . . . . ?
O2 C12 C15 C17 92.1(2) . . . . ?
C1 C2 C3 C4 0.1(3) . . . . ?
C1 C6 C7 C8 93.6(2) . . . . ?
C1 C9 C10 C18 178.75(18) . . . . ?
C1 C9 C10 B1 -3.1(3) . . . . ?
C2 C1 C6 C5 2.2(3) . . . . ?
C2 C1 C6 C7 -176.78(18) . . . . ?
C2 C1 C9 C10 -39.1(3) . . . . ?
C2 C3 C4 C5 1.5(3) . . . . ?
C3 C4 C5 C6 -1.2(3) . . . . ?
C4 C5 C6 C1 -0.7(3) . . . . ?
C4 C5 C6 C7 178.39(19) . . . . ?
C5 C6 C7 C8 -85.5(2) . . . . ?
C6 C1 C2 C3 -2.0(3) . . . . ?
C6 C1 C9 C10 141.3(2) . . . . ?
C9 C1 C2 C3 178.44(18) . . . . ?
C9 C1 C6 C5 -178.20(18) . . . . ?
C9 C1 C6 C7 2.8(3) . . . . ?
C9 C10 C18 C19 125.8(2) . . . . ?
C9 C10 B1 O1 -63.7(3) . . . . ?
C9 C10 B1 O2 122.4(2) . . . . ?
C10 C18 C19 C20 -57.2(3) . . . . ?
C12 O2 B1 O1 -8.7(2) . . . . ?
C12 O2 B1 C10 165.81(18) . . . . ?
C13 C12 C15 O1 -140.16(19) . . . . ?
C13 C12 C15 C16 102.7(2) . . . . ?
C13 C12 C15 C17 -25.0(3) . . . . ?
C14 C12 C15 O1 91.2(2) . . . . ?
C14 C12 C15 C16 -26.0(3) . . . . ?
C14 C12 C15 C17 -153.6(2) . . . . ?
C15 O1 B1 O2 -7.3(2) . . . . ?
C15 O1 B1 C10 178.26(18) . . . . ?
C18 C10 B1 O1 114.6(2) . . . . ?
C18 C10 B1 O2 -59.4(3) . . . . ?
C18 C19 C20 C21 178.2(2) . . . . ?
B1 O1 C15 C12 18.9(2) . . . . ?
B1 O1 C15 C16 140.7(2) . . . . ?
B1 O1 C15 C17 -101.1(2) . . . . ?
B1 O2 C12 C13 141.50(19) . . . . ?
B1 O2 C12 C14 -100.1(2) . . . . ?
B1 O2 C12 C15 19.7(2) . . . . ?
B1 C10 C18 C19 -52.5(2) . . . . ?
